data_7236637
loop_
_publ_author_name
'Bell, Jon G.'
'Morris, Samuel A.'
'Aidoudi, Farida'
'McCormick, Laura J.'
'Morris, Russell E.'
'Thomas, K. Mark'

_publ_section_title
;
 Physisorption-induced structural change directing carbon monoxide
 chemisorption and nitric oxide coordination on hemilabile porous metal
 organic&#x00A0;framework NaNi3(OH)(SIP)2(H2O)5&#x00B7;H2O (SIP =
 5-sulfoisophthalate)
;
_journal_issue 45
_journal_name_full 'Journal of Materials Chemistry A'
_journal_page_first 23577
_journal_paper_doi 10.1039/C7TA05910H
_journal_volume 5
_journal_year 2017
_chemical_formula_sum 'C16 H11 N0.4 Na Ni3 O17.4 S2'
_chemical_formula_weight 750.49
_chemical_name_common 'NO loaded Nickel 5-sulphoisophthalate'
_space_group_crystal_system triclinic
_space_group_IT_number 2
_space_group_name_Hall '-P 1'
_space_group_name_H-M_alt 'P -1'
_atom_sites_solution_hydrogens mixed
_audit_creation_method SHELXL-2014/7
_audit_update_record
;
2017-05-30 deposited with the CCDC.
2017-10-23 downloaded from the CCDC.
;
_cell_angle_alpha 104.603(3)
_cell_angle_beta 91.331(3)
_cell_angle_gamma 110.658(3)
_cell_formula_units_Z 2
_cell_length_a 9.8979(17)
_cell_length_b 10.9915(18)
_cell_length_c 12.589(2)
_cell_measurement_reflns_used 3412
_cell_measurement_temperature 400(2)
_cell_measurement_theta_max 26.83
_cell_measurement_theta_min 2.42
_cell_volume 1230.6(4)
_computing_cell_refinement 'Bruker SAINT'
_computing_data_collection 'Bruker APEX2'
_computing_data_reduction 'Bruker SAINT'
_computing_molecular_graphics 'Bruker SHELXTL'
_computing_publication_material 'Bruker SHELXTL'
_computing_structure_refinement 'SHELXL-2014 (Sheldrick 2014)'
_computing_structure_solution 'SHELXS-97 (Sheldrick 2008)'
_diffrn_ambient_temperature 400(2)
_diffrn_detector_area_resol_mean 10.42
_diffrn_measured_fraction_theta_full 0.976
_diffrn_measured_fraction_theta_max 0.976
_diffrn_measurement_device_type 'Bruker D8 with PHOTON 100 detector'
_diffrn_measurement_method '\f and \w shutterless scans'
_diffrn_radiation_type synchrotron
_diffrn_radiation_wavelength 0.7749
_diffrn_reflns_av_R_equivalents 0.0827
_diffrn_reflns_av_unetI/netI 0.1105
_diffrn_reflns_Laue_measured_fraction_full 0.976
_diffrn_reflns_Laue_measured_fraction_max 0.976
_diffrn_reflns_limit_h_max 11
_diffrn_reflns_limit_h_min -11
_diffrn_reflns_limit_k_max 12
_diffrn_reflns_limit_k_min -12
_diffrn_reflns_limit_l_max 14
_diffrn_reflns_limit_l_min -14
_diffrn_reflns_number 9285
_diffrn_reflns_point_group_measured_fraction_full 0.976
_diffrn_reflns_point_group_measured_fraction_max 0.976
_diffrn_reflns_theta_full 26.877
_diffrn_reflns_theta_max 26.877
_diffrn_reflns_theta_min 2.248
_diffrn_source 'Advanced Ligth Source, station 11.3.1'
_exptl_absorpt_coefficient_mu 3.117
_exptl_absorpt_correction_T_max 0.7454
_exptl_absorpt_correction_T_min 0.5469
_exptl_absorpt_correction_type multi-scan
_exptl_absorpt_process_details 'sadabs (G.M. Sheldrick)'
_exptl_crystal_colour green
_exptl_crystal_density_diffrn 2.025
_exptl_crystal_description rod
_exptl_crystal_F_000 752
_exptl_crystal_size_max 0.076
_exptl_crystal_size_mid 0.018
_exptl_crystal_size_min 0.009
_refine_diff_density_max 0.652
_refine_diff_density_min -0.994
_refine_diff_density_rms 0.149
_refine_ls_extinction_method none
_refine_ls_goodness_of_fit_ref 1.025
_refine_ls_hydrogen_treatment mixed
_refine_ls_matrix_type full
_refine_ls_number_parameters 370
_refine_ls_number_reflns 3997
_refine_ls_number_restraints 5
_refine_ls_restrained_S_all 1.025
_refine_ls_R_factor_all 0.0990
_refine_ls_R_factor_gt 0.0589
_refine_ls_shift/su_max 0.000
_refine_ls_shift/su_mean 0.000
_refine_ls_structure_factor_coef Fsqd
_refine_ls_weighting_details 'w=1/[\s^2^(Fo^2^)+(0.0389P)^2^+2.8306P] where P=(Fo^2^+2Fc^2^)/3'
_refine_ls_weighting_scheme calc
_refine_ls_wR_factor_gt 0.1149
_refine_ls_wR_factor_ref 0.1285
_reflns_Friedel_coverage 0.000
_reflns_number_gt 2652
_reflns_number_total 3997
_reflns_threshold_expression 'I > 2\s(I)'
_cod_data_source_file c7ta05910h2.cif
_cod_data_source_block shelx_CCDC2
_cod_original_formula_sum 'C16 H11 N0.40 Na Ni3 O17.40 S2'
_cod_database_code 7236637
_shelx_shelxl_version_number 2014/7
_shelx_space_group_comment
;
The symmetry employed for this shelxl refinement is uniquely defined
by the following loop, which should always be used as a source of
symmetry information in preference to the above space-group names.
They are only intended as comments.
;

loop_
_space_group_symop_operation_xyz
'x, y, z'
'-x, -y, -z'

loop_
_atom_site_label
_atom_site_type_symbol
_atom_site_fract_x
_atom_site_fract_y
_atom_site_fract_z
_atom_site_U_iso_or_equiv
_atom_site_adp_type
_atom_site_occupancy
_atom_site_site_symmetry_order
_atom_site_calc_flag
_atom_site_refinement_flags_posn
_atom_site_refinement_flags_adp
_atom_site_refinement_flags_occupancy
C1 C 0.1324(8) -0.2903(7) -0.1130(6) 0.0204(18) Uani 1 1 d . . .
H1 H 0.1139 -0.2340 -0.1506 0.025 Uiso 1 1 calc R U .
C2 C 0.1707(8) -0.2435(7) -0.0001(6) 0.0181(17) Uani 1 1 d . . .
C3 C 0.1953(8) -0.3300(7) 0.0543(6) 0.0187(17) Uani 1 1 d . . .
H3 H 0.2226 -0.3000 0.1304 0.022 Uiso 1 1 calc R U .
C4 C 0.1799(8) 0.5386(7) -0.0031(6) 0.0192(17) Uani 1 1 d . . .
C5 C 0.1413(8) -0.5051(7) -0.1169(6) 0.0199(18) Uani 1 1 d . . .
H5 H 0.1295 -0.5929 -0.1560 0.024 Uiso 1 1 calc R U .
C6 C 0.1207(9) -0.4184(7) -0.1717(6) 0.0201(18) Uani 1 1 d . . .
C7 C 0.1794(9) -0.1053(7) 0.0569(6) 0.0212(19) Uani 1 1 d . . .
C8 C 0.1919(8) 0.4376(7) 0.0562(6) 0.0172(17) Uani 1 1 d . . .
C9 C 0.6168(9) 0.6157(8) 0.3820(7) 0.028(2) Uani 1 1 d . . .
H9 H 0.5850 0.5421 0.4112 0.034 Uiso 1 1 calc R U .
C10 C 0.5891(8) 0.5943(7) 0.2693(6) 0.0211(18) Uani 1 1 d . . .
C11 C 0.6427(9) 0.7034(8) 0.2263(7) 0.0236(19) Uani 1 1 d . . .
H11 H 0.6299 0.6905 0.1503 0.028 Uiso 1 1 calc R U .
C12 C 0.2848(8) 0.1685(8) -0.2961(6) 0.0210(18) Uani 1 1 d . . .
C13 C 0.2623(9) 0.1475(8) -0.4082(7) 0.027(2) Uani 1 1 d . . .
H13 H 0.2154 0.0606 -0.4549 0.032 Uiso 1 1 calc R U .
C14 C 0.3110(8) 0.2589(7) 0.5489(6) 0.0192(18) Uani 1 1 d . . .
C15 C 0.2835(9) 0.2442(8) 0.4275(7) 0.0231(19) Uani 1 1 d . . .
C16 C 0.5052(8) 0.4574(8) 0.1981(7) 0.0208(18) Uani 1 1 d . . .
NG N 0.3128(17) 0.5799(17) 0.3874(14) 0.023(4) Uiso 0.4 1 d D . P
O3 O 0.0948(5) -0.0603(5) 0.0133(4) 0.0186(12) Uani 1 1 d . . .
O4 O 0.2720(6) -0.0375(5) 0.1390(4) 0.0225(13) Uani 1 1 d . . .
O3W O 0.5514(6) 0.1744(6) 0.2207(5) 0.0370(16) Uani 1 1 d . . .
O2 O 0.2205(6) 0.4793(5) 0.1600(4) 0.0261(13) Uani 1 1 d . . .
O1W O 0.3545(6) 0.1784(5) 0.0331(4) 0.0223(13) Uani 1 1 d D . .
O1 O 0.1661(6) 0.3207(5) -0.0043(4) 0.0222(13) Uani 1 1 d . . .
O7 O 0.3213(6) 0.1635(5) 0.3597(4) 0.0280(14) Uani 1 1 d . . .
O8 O 0.2252(6) 0.3224(6) 0.4073(4) 0.0294(14) Uani 1 1 d . . .
O5 O 0.4214(5) 0.3747(5) 0.2473(4) 0.0203(12) Uani 1 1 d . . .
O6 O 0.5187(6) 0.4256(5) 0.0982(4) 0.0320(15) Uani 1 1 d . . .
O9 O 0.1155(6) 0.0643(5) -0.1628(5) 0.0292(14) Uani 1 1 d . . .
O10 O 0.3397(6) 0.0261(6) -0.1786(5) 0.0336(15) Uani 1 1 d . . .
O11 O 0.1413(7) -0.0876(6) -0.3277(5) 0.0444(18) Uani 1 1 d . . .
O12 O 0.0374(6) 0.4114(6) 0.3319(5) 0.0357(15) Uani 1 1 d . . .
O13 O 0.2024(7) -0.3938(6) -0.3622(5) 0.0427(17) Uani 1 1 d . . .
O14 O 0.0260(7) -0.6090(6) -0.3556(5) 0.0388(16) Uani 1 1 d . . .
O15 O 0.1488(5) 0.1890(5) 0.1756(4) 0.0178(12) Uani 1 1 d . . .
H15 H 0.0690 0.1274 0.2034 0.021 Uiso 1 1 calc R U .
OGA O 0.305(3) 0.669(3) 0.365(3) 0.080 Uiso 0.268(16) 1 d D U .
OGB O 0.260(8) 0.642(7) 0.445(6) 0.080 Uiso 0.106(15) 1 d D U .
Na1 Na -0.0223(4) 0.2841(4) 0.4583(3) 0.0445(10) Uani 1 1 d . . .
S1 S 0.2158(2) 0.03167(19) -0.23785(17) 0.0243(5) Uani 1 1 d . . .
S2 S 0.0762(2) -0.4641(2) -0.31523(17) 0.0248(5) Uani 1 1 d . . .
Ni1 Ni 0.13166(10) 0.13789(9) 0.01133(8) 0.0169(3) Uani 1 1 d . . .
Ni2 Ni 0.34226(11) 0.16494(10) 0.20100(8) 0.0183(3) Uani 1 1 d . . .
Ni3 Ni 0.21659(11) 0.38091(10) 0.27095(8) 0.0212(3) Uani 1 1 d . . .
H2WA H 0.400(7) 0.2672(15) 0.042(5) 0.032 Uiso 1 1 d D U .
H2WB H 0.375(8) 0.130(5) -0.028(4) 0.032 Uiso 1 1 d D U .

loop_
_atom_site_aniso_label
_atom_site_aniso_U_11
_atom_site_aniso_U_22
_atom_site_aniso_U_33
_atom_site_aniso_U_23
_atom_site_aniso_U_13
_atom_site_aniso_U_12
C1 0.024(4) 0.018(4) 0.022(5) 0.009(4) -0.001(4) 0.009(3)
C2 0.019(4) 0.011(4) 0.021(4) 0.003(3) -0.001(3) 0.003(3)
C3 0.020(4) 0.023(4) 0.013(4) 0.009(4) -0.002(3) 0.006(3)
C4 0.022(4) 0.019(4) 0.021(4) 0.006(4) 0.002(3) 0.012(3)
C5 0.024(4) 0.009(4) 0.022(4) -0.003(3) 0.001(4) 0.007(3)
C6 0.032(5) 0.014(4) 0.011(4) -0.001(3) 0.001(3) 0.008(3)
C7 0.029(5) 0.006(4) 0.018(4) 0.001(3) 0.001(4) -0.005(3)
C8 0.022(4) 0.012(4) 0.021(5) 0.009(4) 0.006(4) 0.007(3)
C9 0.038(5) 0.023(5) 0.023(5) 0.006(4) 0.005(4) 0.010(4)
C10 0.026(5) 0.014(4) 0.016(4) 0.003(3) 0.000(3) -0.002(3)
C11 0.031(5) 0.020(4) 0.015(4) 0.000(4) -0.002(4) 0.007(4)
C12 0.028(5) 0.020(4) 0.015(4) 0.009(4) 0.006(4) 0.005(3)
C13 0.036(5) 0.014(4) 0.021(5) 0.003(4) -0.003(4) 0.000(4)
C14 0.021(4) 0.020(4) 0.018(4) 0.006(4) 0.001(3) 0.009(3)
C15 0.024(5) 0.019(4) 0.021(5) 0.006(4) 0.005(4) 0.002(4)
C16 0.020(4) 0.017(4) 0.030(5) 0.008(4) -0.002(4) 0.011(3)
O3 0.025(3) 0.013(3) 0.020(3) 0.008(2) -0.002(2) 0.007(2)
O4 0.029(3) 0.013(3) 0.022(3) 0.000(2) -0.011(3) 0.007(2)
O3W 0.020(3) 0.033(4) 0.052(4) 0.002(3) -0.005(3) 0.012(3)
O2 0.036(3) 0.025(3) 0.019(3) 0.006(3) -0.001(3) 0.013(3)
O1W 0.025(3) 0.015(3) 0.024(3) 0.004(3) 0.001(3) 0.004(2)
O1 0.037(3) 0.013(3) 0.019(3) 0.007(3) 0.002(3) 0.010(2)
O7 0.045(4) 0.027(3) 0.017(3) 0.006(3) -0.003(3) 0.019(3)
O8 0.038(4) 0.036(4) 0.020(3) 0.006(3) 0.002(3) 0.022(3)
O5 0.021(3) 0.014(3) 0.024(3) 0.005(2) 0.005(2) 0.004(2)
O6 0.043(4) 0.017(3) 0.018(3) -0.004(3) 0.004(3) -0.004(3)
O9 0.027(3) 0.032(3) 0.030(3) 0.011(3) 0.010(3) 0.010(3)
O10 0.042(4) 0.038(4) 0.031(4) 0.015(3) 0.010(3) 0.023(3)
O11 0.071(5) 0.023(3) 0.021(3) 0.001(3) -0.002(3) -0.001(3)
O12 0.042(4) 0.053(4) 0.023(3) 0.008(3) 0.003(3) 0.034(3)
O13 0.038(4) 0.053(4) 0.032(4) 0.015(3) 0.009(3) 0.009(3)
O14 0.065(5) 0.022(3) 0.025(3) 0.002(3) -0.003(3) 0.015(3)
O15 0.020(3) 0.015(3) 0.020(3) 0.005(2) 0.004(2) 0.010(2)
Na1 0.060(3) 0.035(2) 0.025(2) -0.0005(17) 0.0043(18) 0.0090(18)
S1 0.0368(13) 0.0145(10) 0.0182(11) 0.0040(9) 0.0047(9) 0.0056(9)
S2 0.0345(13) 0.0242(11) 0.0158(11) 0.0027(9) 0.0012(9) 0.0133(9)
Ni1 0.0209(6) 0.0121(5) 0.0154(5) 0.0032(4) -0.0013(4) 0.0040(4)
Ni2 0.0217(6) 0.0141(5) 0.0153(6) 0.0009(4) -0.0023(4) 0.0048(4)
Ni3 0.0266(6) 0.0214(6) 0.0187(6) 0.0084(5) 0.0028(5) 0.0107(5)

loop_
_atom_type_symbol
_atom_type_description
_atom_type_scat_dispersion_real
_atom_type_scat_dispersion_imag
_atom_type_scat_source
C C 0.0040 0.0020 'Calculated using XDISP in WinGX (Farrugia, 1999)'
H H 0.0000 0.0000 'Calculated using XDISP in WinGX (Farrugia, 1999)'
N N 0.0080 0.0040 'Calculated using XDISP in WinGX (Farrugia, 1999)'
O O 0.0130 0.0070 'Calculated using XDISP in WinGX (Farrugia, 1999)'
Na Na 0.0430 0.0300 'Calculated using XDISP in WinGX (Farrugia, 1999)'
S S 0.1430 0.1470 'Calculated using XDISP in WinGX (Farrugia, 1999)'
Ni Ni 0.3220 1.3010 'Calculated using XDISP in WinGX (Farrugia, 1999)'

loop_
_geom_angle_atom_site_label_1
_geom_angle_atom_site_label_2
_geom_angle_atom_site_label_3
_geom_angle
_geom_angle_site_symmetry_1
_geom_angle_site_symmetry_3
C2 C1 C6 121.7(7) . .
C2 C1 H1 119.1 . .
C6 C1 H1 119.1 . .
C1 C2 C3 118.1(7) . .
C1 C2 C7 118.4(7) . .
C3 C2 C7 123.5(7) . .
C2 C3 C4 121.1(7) . 1_545
C2 C3 H3 119.4 . .
C4 C3 H3 119.4 1_545 .
C5 C4 C3 119.2(7) 1_565 1_565
C5 C4 C8 118.6(7) 1_565 .
C3 C4 C8 122.0(7) 1_565 .
C6 C5 C4 119.9(7) . 1_545
C6 C5 H5 120.1 . .
C4 C5 H5 120.1 1_545 .
C5 C6 C1 119.9(7) . .
C5 C6 S2 122.7(6) . .
C1 C6 S2 117.3(6) . .
O4 C7 O3 124.2(7) . .
O4 C7 C2 118.9(7) . .
O3 C7 C2 116.8(7) . .
O1 C8 O2 127.7(7) . .
O1 C8 C4 115.5(7) . .
O2 C8 C4 116.8(6) . .
C14 C9 C10 121.8(8) 2_666 .
C14 C9 H9 119.1 2_666 .
C10 C9 H9 119.1 . .
C11 C10 C9 118.6(7) . .
C11 C10 C16 121.5(7) . .
C9 C10 C16 119.9(7) . .
C10 C11 C12 120.0(7) . 2_665
C10 C11 H11 120.0 . .
C12 C11 H11 120.0 2_665 .
C13 C12 C11 121.0(7) . 2_665
C13 C12 S1 120.3(6) . .
C11 C12 S1 118.7(6) 2_665 .
C12 C13 C14 118.9(7) . 1_554
C12 C13 H13 120.6 . .
C14 C13 H13 120.6 1_554 .
C9 C14 C13 119.6(7) 2_666 1_556
C9 C14 C15 118.6(7) 2_666 .
C13 C14 C15 121.7(7) 1_556 .
O7 C15 O8 127.0(8) . .
O7 C15 C14 119.5(7) . .
O8 C15 C14 113.5(7) . .
O6 C16 O5 123.7(7) . .
O6 C16 C10 120.7(7) . .
O5 C16 C10 115.5(7) . .
OGA NG OGB 63(4) . .
OGA NG Ni3 119(2) . .
OGB NG Ni3 130(4) . .
C7 O3 Ni1 128.0(4) . 2
C7 O3 Ni1 128.7(4) . .
Ni1 O3 Ni1 98.9(2) 2 .
C7 O4 Ni2 125.1(5) . .
C8 O2 Ni3 130.9(5) . .
Ni1 O1W Ni2 90.6(2) . .
Ni1 O1W H2WA 107(5) . .
Ni2 O1W H2WA 103(4) . .
Ni1 O1W H2WB 107(5) . .
Ni2 O1W H2WB 134(5) . .
H2WA O1W H2WB 111(3) . .
C8 O1 Ni1 138.7(5) . .
C15 O7 Ni2 124.5(5) . .
C15 O8 Ni3 129.2(5) . .
C15 O8 Na1 116.2(5) . .
Ni3 O8 Na1 101.8(2) . .
C16 O5 Ni2 129.0(5) . .
C16 O5 Ni3 118.0(5) . .
Ni2 O5 Ni3 92.82(19) . .
S1 O9 Ni1 133.3(4) . .
S1 O11 Na1 175.4(4) . 2
S2 O12 Ni3 144.2(4) 2 .
S2 O12 Na1 110.2(3) 2 .
Ni3 O12 Na1 104.7(3) . .
S2 O13 Na1 87.3(3) . 2
S2 O14 Na1 121.1(4) . 1_544
Ni1 O15 Ni3 123.7(2) . .
Ni1 O15 Ni2 96.7(2) . .
Ni3 O15 Ni2 95.6(2) . .
Ni1 O15 H15 112.5 . .
Ni3 O15 H15 112.5 . .
Ni2 O15 H15 112.5 . .
NG OGA OGB 59(2) . .
NG OGB OGA 58(2) . .
NG OGB Na1 157(6) . 2_566
OGA OGB Na1 123(5) . 2_566
O11 Na1 O14 145.4(3) 2 1_566
O11 Na1 O12 94.1(2) 2 .
O14 Na1 O12 119.8(3) 1_566 .
O11 Na1 O8 98.2(2) 2 .
O14 Na1 O8 101.3(2) 1_566 .
O12 Na1 O8 66.8(2) . .
O11 Na1 O13 86.7(2) 2 2
O14 Na1 O13 107.5(2) 1_566 2
O12 Na1 O13 52.7(2) . 2
O8 Na1 O13 119.6(2) . 2
O11 Na1 OGB 103.1(15) 2 2_566
O14 Na1 OGB 65.5(16) 1_566 2_566
O12 Na1 OGB 101.9(17) . 2_566
O8 Na1 OGB 156.7(16) . 2_566
O13 Na1 OGB 53.2(17) 2 2_566
O11 Na1 S2 94.0(2) 2 2
O14 Na1 S2 113.21(19) 1_566 2
O12 Na1 S2 25.90(15) . 2
O8 Na1 S2 92.51(17) . 2
O13 Na1 S2 27.27(13) 2 2
OGB Na1 S2 76.7(17) 2_566 2
O11 Na1 S2 164.3(2) 2 1_566
O14 Na1 S2 22.06(15) 1_566 1_566
O12 Na1 S2 97.89(19) . 1_566
O8 Na1 S2 95.82(17) . 1_566
O13 Na1 S2 92.47(17) 2 1_566
OGB Na1 S2 64.5(15) 2_566 1_566
S2 Na1 S2 92.39(11) 2 1_566
O11 Na1 Ni3 88.36(19) 2 .
O14 Na1 Ni3 123.0(2) 1_566 .
O12 Na1 Ni3 34.85(15) . .
O8 Na1 Ni3 34.12(14) . .
O13 Na1 Ni3 86.57(15) 2 .
OGB Na1 Ni3 136.6(17) 2_566 .
S2 Na1 Ni3 60.59(8) 2 .
S2 Na1 Ni3 107.27(11) 1_566 .
O11 S1 O10 113.9(4) . .
O11 S1 O9 111.4(4) . .
O10 S1 O9 111.5(3) . .
O11 S1 C12 107.1(4) . .
O10 S1 C12 106.4(4) . .
O9 S1 C12 106.1(4) . .
O14 S2 O13 114.0(4) . .
O14 S2 O12 112.7(4) . 2
O13 S2 O12 108.2(4) . 2
O14 S2 C6 108.2(4) . .
O13 S2 C6 108.3(4) . .
O12 S2 C6 105.0(4) 2 .
O14 S2 Na1 122.3(3) . 2
O13 S2 Na1 65.5(3) . 2
O12 S2 Na1 43.9(3) 2 2
C6 S2 Na1 127.3(3) . 2
O14 S2 Na1 36.8(2) . 1_544
O13 S2 Na1 89.7(3) . 1_544
O12 S2 Na1 97.4(3) 2 1_544
C6 S2 Na1 144.7(3) . 1_544
Na1 S2 Na1 87.61(11) 2 1_544
O1 Ni1 O15 96.5(2) . .
O1 Ni1 O3 98.6(2) . 2
O15 Ni1 O3 95.7(2) . 2
O1 Ni1 O3 175.1(2) . .
O15 Ni1 O3 88.4(2) . .
O3 Ni1 O3 81.1(2) 2 .
O1 Ni1 O1W 91.9(2) . .
O15 Ni1 O1W 85.1(2) . .
O3 Ni1 O1W 169.29(19) 2 .
O3 Ni1 O1W 88.2(2) . .
O1 Ni1 O9 89.3(2) . .
O15 Ni1 O9 174.0(2) . .
O3 Ni1 O9 84.9(2) 2 .
O3 Ni1 O9 85.8(2) . .
O1W Ni1 O9 93.2(2) . .
O4 Ni2 O7 95.7(2) . .
O4 Ni2 O3W 90.2(2) . .
O7 Ni2 O3W 90.9(2) . .
O4 Ni2 O15 98.5(2) . .
O7 Ni2 O15 93.9(2) . .
O3W Ni2 O15 169.6(2) . .
O4 Ni2 O5 173.5(2) . .
O7 Ni2 O5 90.7(2) . .
O3W Ni2 O5 88.6(2) . .
O15 Ni2 O5 82.09(19) . .
O4 Ni2 O1W 87.6(2) . .
O7 Ni2 O1W 175.0(2) . .
O3W Ni2 O1W 92.9(2) . .
O15 Ni2 O1W 81.8(2) . .
O5 Ni2 O1W 86.1(2) . .
O2 Ni3 O8 167.1(2) . .
O2 Ni3 O15 101.4(2) . .
O8 Ni3 O15 91.5(2) . .
O2 Ni3 O12 93.7(2) . .
O8 Ni3 O12 81.7(2) . .
O15 Ni3 O12 107.1(2) . .
O2 Ni3 O5 93.2(2) . .
O8 Ni3 O5 89.0(2) . .
O15 Ni3 O5 83.00(19) . .
O12 Ni3 O5 166.4(2) . .
O2 Ni3 NG 85.1(5) . .
O8 Ni3 NG 82.1(5) . .
O15 Ni3 NG 171.2(5) . .
O12 Ni3 NG 78.0(5) . .
O5 Ni3 NG 90.9(5) . .
O2 Ni3 Na1 133.82(18) . .
O8 Ni3 Na1 44.05(18) . .
O15 Ni3 Na1 90.91(16) . .
O12 Ni3 Na1 40.48(18) . .
O5 Ni3 Na1 132.66(16) . .
NG Ni3 Na1 88.6(4) . .

loop_
_geom_bond_atom_site_label_1
_geom_bond_atom_site_label_2
_geom_bond_distance
_geom_bond_site_symmetry_2
C1 C2 1.377(10) .
C1 C6 1.378(10) .
C1 H1 0.9300 .
C2 C3 1.384(10) .
C2 C7 1.478(10) .
C3 C4 1.394(10) 1_545
C3 H3 0.9300 .
C4 C5 1.389(10) 1_565
C4 C3 1.394(10) 1_565
C4 C8 1.520(10) .
C5 C6 1.374(10) .
C5 C4 1.389(10) 1_545
C5 H5 0.9300 .
C6 S2 1.749(8) .
C7 O4 1.245(8) .
C7 O3 1.286(9) .
C8 O1 1.250(9) .
C8 O2 1.260(9) .
C9 C14 1.356(11) 2_666
C9 C10 1.382(11) .
C9 H9 0.9300 .
C10 C11 1.379(10) .
C10 C16 1.471(10) .
C11 C12 1.380(11) 2_665
C11 H11 0.9300 .
C12 C13 1.371(10) .
C12 C11 1.380(11) 2_665
C12 S1 1.766(7) .
C13 C14 1.397(10) 1_554
C13 H13 0.9300 .
C14 C9 1.356(11) 2_666
C14 C13 1.397(10) 1_556
C14 C15 1.504(11) .
C15 O7 1.234(9) .
C15 O8 1.261(9) .
C16 O6 1.241(9) .
C16 O5 1.293(9) .
NG OGA 1.111(18) .
NG OGB 1.13(2) .
NG Ni3 2.166(16) .
O3 Ni1 2.082(5) 2
O3 Ni1 2.085(5) .
O4 Ni2 2.013(5) .
O3W Ni2 2.042(6) .
O2 Ni3 1.963(5) .
O1W Ni1 2.087(6) .
O1W Ni2 2.158(5) .
O1W H2WA 0.896(10) .
O1W H2WB 0.896(10) .
O1 Ni1 1.978(5) .
O7 Ni2 2.017(5) .
O8 Ni3 1.988(6) .
O8 Na1 2.465(7) .
O5 Ni2 2.072(5) .
O5 Ni3 2.079(5) .
O9 S1 1.460(6) .
O9 Ni1 2.118(6) .
O10 S1 1.448(6) .
O11 S1 1.439(6) .
O11 Na1 2.255(6) 2
O12 S2 1.468(6) 2
O12 Ni3 2.049(6) .
O12 Na1 2.328(7) .
O13 S2 1.446(6) .
O13 Na1 2.872(8) 2
O14 S2 1.436(6) .
O14 Na1 2.293(7) 1_544
O15 Ni1 1.988(5) .
O15 Ni3 2.007(5) .
O15 Ni2 2.051(5) .
O15 H15 0.9800 .
OGA OGB 1.17(7) .
OGB Na1 2.95(4) 2_566
Na1 O11 2.255(6) 2
Na1 O14 2.293(7) 1_566
Na1 O13 2.872(8) 2
Na1 OGB 2.95(4) 2_566
Na1 S2 3.153(4) 2
Na1 S2 3.275(4) 1_566
Na1 Ni3 3.469(4) .
S2 O12 1.468(6) 2
S2 Na1 3.153(4) 2
S2 Na1 3.275(4) 1_544
Ni1 O3 2.082(5) 2
